data_7044609
loop_
_publ_author_name
'Yogendra, S.'
'Hennersdorf, F.'
'Bauz\'a, A.'
'Frontera, A.'
'Fischer, R.'
'Weigand, J. J.'

_publ_section_title
;
 Donor--acceptor interactions in tri(phosphonio)methanide dications
 [(Ph3P)2CP(X)Ph2]2+ (X = H, Me, CN, NCS, OH, Cl, OTf, F)
;
_journal_name_full 'Dalton Transactions'
_journal_paper_doi 10.1039/C7DT03271D
_journal_year 2017
_chemical_formula_moiety 'C49 H40 F2 P3, C F3 O3 S, C2 H3 N'
_chemical_formula_sum 'C52 H43 F5 N O3 P3 S'
_chemical_formula_weight 949.84
_chemical_name_systematic
;
 ?
;
_space_group_crystal_system monoclinic
_space_group_IT_number 14
_space_group_name_Hall '-P 2yn'
_space_group_name_H-M_alt 'P 1 21/n 1'
_symmetry_space_group_name_Hall '-P 2yn'
_symmetry_space_group_name_H-M 'P 1 21/n 1'
_atom_sites_solution_hydrogens geom
_atom_sites_solution_primary iterative
_audit_creation_date 2017-02-24
_audit_creation_method
;
Olex2 1.2
(compiled 2015.09.30 svn.r3233 for OlexSys, GUI svn.r5103)
;
_audit_update_record
;
2017-10-04 deposited with the CCDC.
2017-10-11 downloaded from the CCDC.
;
_cell_angle_alpha 90
_cell_angle_beta 101.354(4)
_cell_angle_gamma 90
_cell_formula_units_Z 4
_cell_length_a 9.9625(4)
_cell_length_b 18.9800(10)
_cell_length_c 24.0879(11)
_cell_measurement_reflns_used 17903
_cell_measurement_temperature 100
_cell_measurement_theta_max 28.4740
_cell_measurement_theta_min 2.0220
_cell_volume 4465.6(4)
_computing_cell_refinement
;
CrysAlisPro, Agilent Technologies,
Version 1.171.37.33t (release 27-03-2014 CrysAlis171 .NET)
(compiled Mar 27 2014,17:01:44)
;
_computing_data_collection
;
CrysAlisPro, Agilent Technologies,
Version 1.171.37.33t (release 27-03-2014 CrysAlis171 .NET)
(compiled Mar 27 2014,17:01:44)
;
_computing_data_reduction
;
CrysAlisPro, Agilent Technologies,
Version 1.171.37.33t (release 27-03-2014 CrysAlis171 .NET)
(compiled Mar 27 2014,17:01:44)
;
_computing_molecular_graphics 'Olex2 (Dolomanov et al., 2009)'
_computing_publication_material 'Olex2 (Dolomanov et al., 2009)'
_computing_structure_refinement 'XL (Sheldrick, 2008)'
_computing_structure_solution
;
Superflip (Palatinus & Chapuis, 2007;Palatinus & van der Lee, 2008;
Palatinus et al., 2012)
;
_diffrn_ambient_temperature 100.0
_diffrn_detector 'CCD plate'
_diffrn_measured_fraction_theta_full 0.999
_diffrn_measured_fraction_theta_max 0.998
_diffrn_measurement_details
;
#__ type_ start__ end____ width___ exp.time_
  1 phi   -344.66   15.04   0.3000   19.9960
omega____ theta____ kappa____ phi______ frames
 -29.6591  -19.0000  -46.2250     -     1199

#__ type_ start__ end____ width___ exp.time_
  2 phi     34.16  344.36   0.3000   19.9990
omega____ theta____ kappa____ phi______ frames
  29.6584  -19.0000   46.2250     -     1034
;
_diffrn_measurement_device 'abstract diffractometer'
_diffrn_measurement_device_type 'Saxi-CrysAlisPro-abstract goniometer imported SAXI images'
_diffrn_measurement_method '\p scans'
_diffrn_orient_matrix_UB_11 0.0681477000
_diffrn_orient_matrix_UB_12 0.0046219000
_diffrn_orient_matrix_UB_13 -0.0039849000
_diffrn_orient_matrix_UB_21 -0.0248026000
_diffrn_orient_matrix_UB_22 0.0191548000
_diffrn_orient_matrix_UB_23 -0.0252463000
_diffrn_orient_matrix_UB_31 0.0048457000
_diffrn_orient_matrix_UB_32 0.0317163000
_diffrn_orient_matrix_UB_33 0.0157786000
_diffrn_radiation_monochromator graphite
_diffrn_radiation_probe x-ray
_diffrn_radiation_type MoK\a
_diffrn_radiation_wavelength 0.71073
_diffrn_reflns_av_R_equivalents 0.0641
_diffrn_reflns_av_unetI/netI 0.0435
_diffrn_reflns_Laue_measured_fraction_full 0.999
_diffrn_reflns_Laue_measured_fraction_max 0.998
_diffrn_reflns_limit_h_max 12
_diffrn_reflns_limit_h_min -12
_diffrn_reflns_limit_k_max 21
_diffrn_reflns_limit_k_min -24
_diffrn_reflns_limit_l_max 30
_diffrn_reflns_limit_l_min -30
_diffrn_reflns_number 48030
_diffrn_reflns_point_group_measured_fraction_full 0.999
_diffrn_reflns_point_group_measured_fraction_max 0.998
_diffrn_reflns_theta_full 26.000
_diffrn_reflns_theta_max 26.730
_diffrn_reflns_theta_min 2.031
_diffrn_source 'Enhance (Mo) X-ray Source'
_exptl_absorpt_coefficient_mu 0.247
_exptl_absorpt_correction_T_max 1.00000
_exptl_absorpt_correction_T_min 0.62374
_exptl_absorpt_correction_type multi-scan
_exptl_absorpt_process_details
;
CrysAlisPro, Agilent Technologies,
Version 1.171.37.33t (release 27-03-2014 CrysAlis171 .NET)
(compiled Mar 27 2014,17:01:44)
Empirical absorption correction using spherical harmonics,
 implemented in SCALE3 ABSPACK scaling algorithm.
;
_exptl_crystal_colour 'clear colourless'
_exptl_crystal_colour_lustre clear
_exptl_crystal_colour_primary colourless
_exptl_crystal_density_diffrn 1.413
_exptl_crystal_description block
_exptl_crystal_F_000 1968
_exptl_crystal_size_max 0.25
_exptl_crystal_size_mid 0.15
_exptl_crystal_size_min 0.1
_refine_diff_density_max 0.780
_refine_diff_density_min -0.617
_refine_diff_density_rms 0.090
_refine_ls_extinction_method none
_refine_ls_goodness_of_fit_ref 1.075
_refine_ls_hydrogen_treatment constr
_refine_ls_matrix_type full
_refine_ls_number_parameters 587
_refine_ls_number_reflns 9473
_refine_ls_number_restraints 0
_refine_ls_restrained_S_all 1.075
_refine_ls_R_factor_all 0.0883
_refine_ls_R_factor_gt 0.0691
_refine_ls_shift/su_max 0.001
_refine_ls_shift/su_mean 0.000
_refine_ls_structure_factor_coef Fsqd
_refine_ls_weighting_details 'w=1/[\s^2^(Fo^2^)+(0.0829P)^2^+8.2711P] where P=(Fo^2^+2Fc^2^)/3'
_refine_ls_weighting_scheme calc
_refine_ls_wR_factor_gt 0.1699
_refine_ls_wR_factor_ref 0.1814
_reflns_Friedel_coverage 0.000
_reflns_number_gt 7458
_reflns_number_total 9473
_reflns_threshold_expression 'I > 2\s(I)'
_cod_data_source_file c7dt03271d2.cif
_cod_data_source_block 18
_cod_database_code 7044609
_shelxl_version_number 2013-4
_chemical_oxdiff_formula C52H43F3N1O3P3S
_shelx_space_group_comment
;
The symmetry employed for this shelxl refinement is uniquely defined
by the following loop, which should always be used as a source of
symmetry information in preference to the above space-group names.
They are only intended as comments.
;
_reflns_odcompleteness_completeness 99.88
_reflns_odcompleteness_iscentric 1
_reflns_odcompleteness_theta 26.32
_olex2_refinement_description
;
1. Others
 Fixed Uiso: H30(0.037) H10(0.035) H11(0.036) H37(0.029) H46(0.04) H45(0.033)
 H12(0.034) H5(0.051) H31(0.03) H9(0.031) H13(0.031) H27(0.03) H48(0.036)
 H29(0.045) H28(0.041) H36(0.034) H47(0.039) H19(0.031) H21(0.028) H16(0.039)
 H34(0.037) H24(0.035) H22(0.033) H49(0.033) H18(0.038) H35(0.036) H25(0.029)
 H52A(0.133) H52B(0.133) H52C(0.133) H41(0.055) H7(0.037) H15(0.034) H17(0.041)
 H23(0.037) H33(0.032) H6(0.047) H42(0.048) H40(0.049) H43(0.039) H3(0.037)
 H4(0.046) H39(0.04)
 Fixed X: H30(0.669) H10(0.5788) H11(0.4939) H37(0.3854) H46(0.9169)
 H45(0.784) H12(0.3345) H5(0.0596) H31(0.5397) H9(0.4987) H13(0.2568)
 H27(0.6187) H48(0.7487) H29(0.7699) H28(0.7483) H36(0.4665) H47(0.9025)
 H19(0.2494) H21(0.3308) H16(-0.1104) H34(0.7649) H24(-0.002) H22(0.1187)
 H49(0.6069) H18(0.0806) H35(0.6568) H25(0.2107) H52A(0.677) H52B(0.6605)
 H52C(0.808) H41(0.6972) H7(0.03) H15(0.0551) H17(-0.0942) H23(-0.0467)
 H33(0.6875) H6(-0.0711) H42(0.488) H40(0.8546) H43(0.4415) H3(0.3932)
 H4(0.2926) H39(0.8056)
 Fixed Y: H30(0.4926) H10(0.0308) H11(-0.0737) H37(0.3308) H46(0.0882)
 H45(0.1801) H12(-0.0698) H5(0.3147) H31(0.4588) H9(0.1387) H13(0.0377)
 H27(0.2533) H48(-0.0464) H29(0.4073) H28(0.288) H36(0.3878) H47(-0.0239)
 H19(0.2219) H21(0.398) H16(0.0735) H34(0.4786) H24(0.3967) H22(0.452)
 H49(0.0429) H18(0.1917) H35(0.4618) H25(0.3437) H52A(0.3852) H52B(0.407)
 H52C(0.4095) H41(0.2735) H7(0.235) H15(0.1048) H17(0.1136) H23(0.4525)
 H33(0.4211) H6(0.2879) H42(0.2188) H40(0.2921) H43(0.1792) H3(0.229)
 H4(0.2853) H39(0.2587)
 Fixed Z: H30(0.7205) H10(0.7151) H11(0.6707) H37(0.4571) H46(0.6878)
 H45(0.6417) H12(0.5855) H5(0.74) H31(0.633) H9(0.6767) H13(0.5459) H27(0.674)
 H48(0.5647) H29(0.7848) H28(0.7617) H36(0.3847) H47(0.6496) H19(0.4602)
 H21(0.6596) H16(0.4821) H34(0.4997) H24(0.4931) H22(0.6574) H49(0.5198)
 H18(0.3818) H35(0.4065) H25(0.4943) H52A(0.2263) H52B(0.2888) H52C(0.272)
 H41(0.3317) H7(0.5823) H15(0.5614) H17(0.3924) H23(0.5738) H33(0.573)
 H6(0.6516) H42(0.3345) H40(0.4151) H43(0.4206) H3(0.6939) H4(0.7617)
 H39(0.5017)
;
_olex2_submission_special_instructions 'No special instructions were received'

loop_
_space_group_symop_operation_xyz
'x, y, z'
'-x+1/2, y+1/2, -z+1/2'
'-x, -y, -z'
'x-1/2, -y-1/2, z-1/2'

loop_
_atom_site_label
_atom_site_type_symbol
_atom_site_fract_x
_atom_site_fract_y
_atom_site_fract_z
_atom_site_U_iso_or_equiv
_atom_site_adp_type
_atom_site_occupancy
_atom_site_site_symmetry_order
_atom_site_calc_flag
_atom_site_refinement_flags_posn
P2 P 0.45921(7) 0.32602(4) 0.57821(3) 0.01916(19) Uani 1 1 d .
P3 P 0.30510(8) 0.18477(4) 0.57864(4) 0.02069(19) Uani 1 1 d .
P1 P 0.57571(8) 0.19195(4) 0.53847(4) 0.02041(19) Uani 1 1 d .
S1 S 0.16547(12) 0.34184(5) 0.31746(4) 0.0406(3) Uani 1 1 d .
F2 F 0.68661(17) 0.25267(10) 0.57126(8) 0.0235(4) Uani 1 1 d .
F1 F 0.46068(17) 0.13280(10) 0.50698(8) 0.0238(4) Uani 1 1 d .
F4 F 0.2033(2) 0.44468(13) 0.39196(11) 0.0476(6) Uani 1 1 d .
F5 F 0.0488(3) 0.46578(13) 0.31865(10) 0.0465(6) Uani 1 1 d .
F3 F 0.0082(3) 0.39505(15) 0.38245(12) 0.0569(7) Uani 1 1 d .
O1 O 0.2277(3) 0.29614(14) 0.36263(12) 0.0435(7) Uani 1 1 d .
O3 O 0.0424(4) 0.31667(18) 0.28224(16) 0.0747(12) Uani 1 1 d .
O2 O 0.2604(4) 0.37562(18) 0.28804(14) 0.0614(10) Uani 1 1 d .
C26 C 0.5650(3) 0.35240(17) 0.64499(14) 0.0231(7) Uani 1 1 d .
N1 N 0.6655(5) 0.5460(3) 0.2259(2) 0.0758(15) Uani 1 1 d .
C51 C 0.6857(5) 0.4884(3) 0.2401(2) 0.0577(13) Uani 1 1 d .
C30 C 0.6580(3) 0.4441(2) 0.71099(16) 0.0310(8) Uani 1 1 d .
H30 H 0.6690 0.4926 0.7205 0.037 Uiso 1 1 calc R
C10 C 0.5121(3) 0.03229(19) 0.68099(15) 0.0288(7) Uani 1 1 d .
H10 H 0.5788 0.0308 0.7151 0.035 Uiso 1 1 calc R
C11 C 0.4627(3) -0.02957(19) 0.65445(15) 0.0297(8) Uani 1 1 d .
H11 H 0.4939 -0.0737 0.6707 0.036 Uiso 1 1 calc R
C37 C 0.4629(3) 0.36090(17) 0.46608(14) 0.0242(7) Uani 1 1 d .
H37 H 0.3854 0.3308 0.4571 0.029 Uiso 1 1 calc R
C46 C 0.8551(3) 0.0793(2) 0.65317(16) 0.0330(8) Uani 1 1 d .
H46 H 0.9169 0.0882 0.6878 0.040 Uiso 1 1 calc R
C45 C 0.7750(3) 0.13402(19) 0.62603(15) 0.0277(7) Uani 1 1 d .
H45 H 0.7840 0.1801 0.6417 0.033 Uiso 1 1 calc R
C12 C 0.3676(3) -0.02725(18) 0.60405(16) 0.0286(7) Uani 1 1 d .
H12 H 0.3345 -0.0698 0.5855 0.034 Uiso 1 1 calc R
C5 C 0.1010(4) 0.2920(2) 0.71242(19) 0.0423(10) Uani 1 1 d .
H5 H 0.0596 0.3147 0.7400 0.051 Uiso 1 1 calc R
C31 C 0.5814(3) 0.42401(18) 0.65915(15) 0.0254(7) Uani 1 1 d .
H31 H 0.5397 0.4588 0.6330 0.030 Uiso 1 1 calc R
C9 C 0.4645(3) 0.09635(18) 0.65807(15) 0.0257(7) Uani 1 1 d .
H9 H 0.4987 0.1387 0.6767 0.031 Uiso 1 1 calc R
C13 C 0.3210(3) 0.03659(18) 0.58081(15) 0.0256(7) Uani 1 1 d .
H13 H 0.2568 0.0377 0.5459 0.031 Uiso 1 1 calc R
C27 C 0.6282(3) 0.30185(19) 0.68340(14) 0.0246(7) Uani 1 1 d .
H27 H 0.6187 0.2533 0.6740 0.030 Uiso 1 1 calc R
C1 C 0.4429(3) 0.23541(17) 0.56583(14) 0.0215(7) Uani 1 1 d .
C48 C 0.7545(4) -0.00042(19) 0.58062(16) 0.0300(8) Uani 1 1 d .
H48 H 0.7487 -0.0464 0.5647 0.036 Uiso 1 1 calc R
C29 C 0.7186(4) 0.3934(2) 0.74902(17) 0.0372(9) Uani 1 1 d .
H29 H 0.7699 0.4073 0.7848 0.045 Uiso 1 1 calc R
C28 C 0.7051(3) 0.3224(2) 0.73551(16) 0.0345(8) Uani 1 1 d .
H28 H 0.7483 0.2880 0.7617 0.041 Uiso 1 1 calc R
C36 C 0.5107(3) 0.39464(19) 0.42297(15) 0.0283(7) Uani 1 1 d .
H36 H 0.4665 0.3878 0.3847 0.034 Uiso 1 1 calc R
C14 C 0.1706(3) 0.16592(17) 0.51793(15) 0.0249(7) Uani 1 1 d .
C47 C 0.8463(4) 0.0129(2) 0.63090(16) 0.0324(8) Uani 1 1 d .
H47 H 0.9025 -0.0239 0.6496 0.039 Uiso 1 1 calc R
C32 C 0.5268(3) 0.37046(17) 0.52266(14) 0.0218(6) Uani 1 1 d .
C44 C 0.6812(3) 0.12105(17) 0.57563(14) 0.0221(7) Uani 1 1 d .
C19 C 0.1767(3) 0.19156(18) 0.46483(15) 0.0255(7) Uani 1 1 d .
H19 H 0.2494 0.2219 0.4602 0.031 Uiso 1 1 calc R
C38 C 0.6170(3) 0.21607(18) 0.47028(14) 0.0253(7) Uani 1 1 d .
C8 C 0.3667(3) 0.09963(17) 0.60783(14) 0.0219(6) Uani 1 1 d .
C21 C 0.2638(3) 0.39794(17) 0.62558(14) 0.0237(7) Uani 1 1 d .
H21 H 0.3308 0.3980 0.6596 0.028 Uiso 1 1 calc R
C16 C -0.0366(3) 0.10331(19) 0.47767(17) 0.0327(8) Uani 1 1 d .
H16 H -0.1104 0.0735 0.4821 0.039 Uiso 1 1 calc R
C34 C 0.6878(3) 0.44826(19) 0.49127(16) 0.0310(8) Uani 1 1 d .
H34 H 0.7649 0.4786 0.4997 0.037 Uiso 1 1 calc R
C24 C 0.0662(3) 0.39739(19) 0.52682(16) 0.0291(8) Uani 1 1 d .
H24 H -0.0020 0.3967 0.4931 0.035 Uiso 1 1 calc R
C22 C 0.1375(3) 0.43008(18) 0.62427(15) 0.0277(7) Uani 1 1 d .
H22 H 0.1187 0.4520 0.6574 0.033 Uiso 1 1 calc R
C20 C 0.2921(3) 0.36594(16) 0.57747(14) 0.0213(6) Uani 1 1 d .
C49 C 0.6712(3) 0.05291(18) 0.55360(15) 0.0272(7) Uani 1 1 d .
H49 H 0.6069 0.0429 0.5198 0.033 Uiso 1 1 calc R
C18 C 0.0768(3) 0.17315(19) 0.41806(16) 0.0316(8) Uani 1 1 d .
H18 H 0.0806 0.1917 0.3818 0.038 Uiso 1 1 calc R
C35 C 0.6236(3) 0.43846(19) 0.43599(16) 0.0302(8) Uani 1 1 d .
H35 H 0.6568 0.4618 0.4065 0.036 Uiso 1 1 calc R
C2 C 0.2227(3) 0.22654(17) 0.63095(15) 0.0252(7) Uani 1 1 d .
C25 C 0.1924(3) 0.36552(18) 0.52746(14) 0.0239(7) Uani 1 1 d .
H25 H 0.2107 0.3437 0.4943 0.029 Uiso 1 1 calc R
C52 C 0.7097(6) 0.4169(3) 0.2582(3) 0.088(2) Uani 1 1 d .
H52A H 0.6770 0.3852 0.2263 0.133 Uiso 1 1 calc GR
H52B H 0.6605 0.4070 0.2888 0.133 Uiso 1 1 calc GR
H52C H 0.8080 0.4095 0.2720 0.133 Uiso 1 1 calc GR
C41 C 0.6769(5) 0.2589(2) 0.36685(18) 0.0458(11) Uani 1 1 d .
H41 H 0.6972 0.2735 0.3317 0.055 Uiso 1 1 calc R
C50 C 0.1038(4) 0.4149(2) 0.35430(15) 0.0306(8) Uani 1 1 d .
C7 C 0.0835(3) 0.24463(18) 0.61868(17) 0.0311(8) Uani 1 1 d .
H7 H 0.0300 0.2350 0.5823 0.037 Uiso 1 1 calc R
C15 C 0.0615(3) 0.12174(18) 0.52490(16) 0.0286(7) Uani 1 1 d .
H15 H 0.0551 0.1048 0.5614 0.034 Uiso 1 1 calc R
C17 C -0.0283(3) 0.1278(2) 0.42447(17) 0.0345(9) Uani 1 1 d .
H17 H -0.0942 0.1136 0.3924 0.041 Uiso 1 1 calc R
C23 C 0.0391(3) 0.43010(19) 0.57482(16) 0.0308(8) Uani 1 1 d .
H23 H -0.0467 0.4525 0.5738 0.037 Uiso 1 1 calc R
C33 C 0.6415(3) 0.41441(18) 0.53494(16) 0.0269(7) Uani 1 1 d .
H33 H 0.6875 0.4211 0.5730 0.032 Uiso 1 1 calc R
C6 C 0.0237(4) 0.2766(2) 0.6598(2) 0.0392(10) Uani 1 1 d .
H6 H -0.0711 0.2879 0.6516 0.047 Uiso 1 1 calc R
C42 C 0.5532(5) 0.2259(2) 0.36855(17) 0.0404(9) Uani 1 1 d .
H42 H 0.4880 0.2188 0.3345 0.048 Uiso 1 1 calc R
C40 C 0.7696(4) 0.2701(2) 0.41635(19) 0.0407(10) Uani 1 1 d .
H40 H 0.8546 0.2921 0.4151 0.049 Uiso 1 1 calc R
C43 C 0.5246(4) 0.20341(19) 0.41986(15) 0.0322(8) Uani 1 1 d .
H43 H 0.4415 0.1792 0.4206 0.039 Uiso 1 1 calc R
C3 C 0.2991(4) 0.24160(19) 0.68487(15) 0.0305(8) Uani 1 1 d .
H3 H 0.3932 0.2290 0.6939 0.037 Uiso 1 1 calc R
C4 C 0.2395(4) 0.2747(2) 0.72542(17) 0.0387(9) Uani 1 1 d .
H4 H 0.2926 0.2853 0.7617 0.046 Uiso 1 1 calc R
C39 C 0.7410(4) 0.2498(2) 0.46784(17) 0.0331(8) Uani 1 1 d .
H39 H 0.8056 0.2587 0.5017 0.040 Uiso 1 1 calc R

loop_
_atom_site_aniso_label
_atom_site_aniso_U_11
_atom_site_aniso_U_22
_atom_site_aniso_U_33
_atom_site_aniso_U_23
_atom_site_aniso_U_13
_atom_site_aniso_U_12
P2 0.0078(3) 0.0199(4) 0.0300(4) -0.0006(3) 0.0044(3) 0.0004(3)
P3 0.0087(3) 0.0206(4) 0.0335(4) -0.0018(3) 0.0058(3) -0.0008(3)
P1 0.0090(3) 0.0211(4) 0.0320(4) -0.0003(3) 0.0061(3) 0.0013(3)
S1 0.0531(6) 0.0317(5) 0.0330(5) -0.0025(4) -0.0015(4) 0.0124(4)
F2 0.0089(8) 0.0229(9) 0.0395(11) -0.0004(8) 0.0066(7) -0.0008(7)
F1 0.0117(8) 0.0247(10) 0.0347(10) -0.0022(8) 0.0040(7) 0.0014(7)
F4 0.0292(12) 0.0459(14) 0.0637(16) -0.0201(12) -0.0006(11) 0.0022(10)
F5 0.0497(14) 0.0468(14) 0.0447(13) 0.0031(11) 0.0132(11) 0.0238(12)
F3 0.0451(15) 0.0691(18) 0.0642(17) 0.0017(14) 0.0295(13) -0.0103(13)
O1 0.0523(18) 0.0286(14) 0.0436(16) 0.0044(12) -0.0052(13) -0.0009(13)
O3 0.082(3) 0.051(2) 0.069(2) -0.0256(18) -0.038(2) 0.0177(19)
O2 0.086(3) 0.052(2) 0.058(2) 0.0152(16) 0.0440(19) 0.0318(18)
C26 0.0089(13) 0.0257(17) 0.0353(18) 0.0000(14) 0.0059(12) 0.0007(12)
N1 0.045(3) 0.093(4) 0.083(3) -0.033(3) -0.005(2) 0.010(3)
C51 0.042(3) 0.075(4) 0.053(3) -0.008(3) 0.001(2) -0.017(3)
C30 0.0190(16) 0.0320(19) 0.043(2) -0.0069(16) 0.0084(14) -0.0065(14)
C10 0.0197(16) 0.0309(19) 0.0351(18) 0.0014(15) 0.0038(13) 0.0029(14)
C11 0.0211(16) 0.0250(18) 0.042(2) 0.0026(15) 0.0047(14) 0.0020(13)
C37 0.0137(14) 0.0231(17) 0.0362(18) 0.0002(14) 0.0057(12) 0.0042(12)
C46 0.0183(16) 0.036(2) 0.042(2) 0.0028(16) -0.0017(14) 0.0037(14)
C45 0.0125(14) 0.0262(18) 0.044(2) -0.0012(15) 0.0034(13) 0.0022(13)
C12 0.0172(15) 0.0227(17) 0.045(2) -0.0019(15) 0.0053(14) -0.0043(13)
C5 0.043(2) 0.039(2) 0.054(3) 0.0010(19) 0.032(2) 0.0049(18)
C31 0.0130(14) 0.0242(17) 0.0392(19) -0.0011(14) 0.0056(13) 0.0019(12)
C9 0.0167(15) 0.0252(17) 0.0361(18) -0.0060(14) 0.0071(13) -0.0015(13)
C13 0.0131(14) 0.0248(17) 0.0384(19) -0.0021(14) 0.0043(13) -0.0010(12)
C27 0.0113(14) 0.0296(18) 0.0334(18) -0.0006(14) 0.0057(12) -0.0036(12)
C1 0.0077(13) 0.0244(17) 0.0338(17) -0.0031(13) 0.0076(12) 0.0001(12)
C48 0.0262(17) 0.0225(17) 0.044(2) 0.0036(15) 0.0132(15) 0.0063(14)
C29 0.0231(18) 0.045(2) 0.040(2) -0.0034(17) -0.0012(15) -0.0135(16)
C28 0.0163(16) 0.045(2) 0.040(2) 0.0064(17) -0.0006(14) -0.0043(15)
C36 0.0190(16) 0.0308(19) 0.0363(19) 0.0033(15) 0.0082(14) 0.0082(14)
C14 0.0089(13) 0.0221(16) 0.0434(19) -0.0054(14) 0.0039(13) 0.0008(12)
C47 0.0210(17) 0.033(2) 0.044(2) 0.0080(16) 0.0075(15) 0.0077(14)
C32 0.0122(13) 0.0187(15) 0.0352(17) 0.0023(13) 0.0066(12) 0.0021(12)
C44 0.0096(13) 0.0238(16) 0.0346(17) 0.0004(13) 0.0083(12) 0.0015(12)
C19 0.0127(14) 0.0233(17) 0.0399(19) -0.0031(14) 0.0035(13) 0.0019(12)
C38 0.0198(15) 0.0229(17) 0.0355(18) 0.0036(14) 0.0114(13) 0.0084(13)
C8 0.0104(13) 0.0215(16) 0.0347(17) 0.0013(13) 0.0068(12) -0.0018(12)
C21 0.0098(13) 0.0261(17) 0.0348(18) -0.0011(14) 0.0034(12) -0.0023(12)
C16 0.0071(14) 0.0293(19) 0.059(2) -0.0057(17) 0.0009(14) -0.0002(13)
C34 0.0139(15) 0.0305(19) 0.050(2) 0.0085(16) 0.0089(14) -0.0008(13)
C24 0.0125(15) 0.0326(19) 0.042(2) 0.0011(15) 0.0038(13) 0.0015(13)
C22 0.0154(15) 0.0297(18) 0.0399(19) -0.0070(15) 0.0098(13) 0.0020(13)
C20 0.0101(13) 0.0180(15) 0.0367(18) -0.0006(13) 0.0068(12) -0.0010(11)
C49 0.0178(15) 0.0282(18) 0.0370(19) 0.0000(14) 0.0091(13) 0.0028(13)
C18 0.0217(17) 0.0302(19) 0.041(2) -0.0018(16) 0.0005(14) 0.0041(14)
C35 0.0197(16) 0.0295(19) 0.044(2) 0.0125(16) 0.0120(15) 0.0050(14)
C2 0.0166(15) 0.0192(16) 0.0425(19) 0.0031(14) 0.0129(14) -0.0006(12)
C25 0.0132(14) 0.0255(17) 0.0337(18) 0.0006(14) 0.0064(12) 0.0017(12)
C52 0.054(3) 0.071(4) 0.127(6) -0.023(4) -0.014(3) 0.008(3)
C41 0.069(3) 0.034(2) 0.043(2) 0.0070(18) 0.032(2) 0.020(2)
C50 0.0252(17) 0.037(2) 0.0301(18) -0.0011(15) 0.0057(14) 0.0000(15)
C7 0.0143(15) 0.0244(18) 0.057(2) -0.0037(16) 0.0138(15) -0.0025(13)
C15 0.0143(15) 0.0248(18) 0.048(2) -0.0025(15) 0.0089(14) 0.0009(13)
C17 0.0163(16) 0.033(2) 0.050(2) -0.0079(17) -0.0053(15) 0.0035(14)
C23 0.0116(14) 0.034(2) 0.047(2) -0.0030(16) 0.0067(14) 0.0066(13)
C33 0.0126(14) 0.0281(18) 0.0402(19) 0.0017(15) 0.0058(13) 0.0002(13)
C6 0.0193(17) 0.0265(19) 0.079(3) -0.0015(19) 0.0269(19) -0.0014(14)
C42 0.055(3) 0.036(2) 0.032(2) -0.0018(16) 0.0133(18) 0.0131(19)
C40 0.034(2) 0.033(2) 0.063(3) 0.0095(19) 0.029(2) 0.0109(17)
C43 0.036(2) 0.0265(18) 0.0351(19) -0.0030(15) 0.0088(15) 0.0073(15)
C3 0.0273(17) 0.0288(19) 0.039(2) 0.0025(15) 0.0141(15) 0.0040(15)
C4 0.042(2) 0.039(2) 0.039(2) 0.0019(17) 0.0161(17) 0.0070(18)
C39 0.0227(17) 0.033(2) 0.047(2) 0.0076(16) 0.0153(15) 0.0098(15)

loop_
_atom_type_symbol
_atom_type_description
_atom_type_scat_dispersion_real
_atom_type_scat_dispersion_imag
_atom_type_scat_source
C C 0.0033 0.0016 'International Tables Vol C Tables 4.2.6.8 and 6.1.1.4'
H H 0.0000 0.0000 'International Tables Vol C Tables 4.2.6.8 and 6.1.1.4'
F F 0.0171 0.0103 'International Tables Vol C Tables 4.2.6.8 and 6.1.1.4'
N N 0.0061 0.0033 'International Tables Vol C Tables 4.2.6.8 and 6.1.1.4'
O O 0.0106 0.0060 'International Tables Vol C Tables 4.2.6.8 and 6.1.1.4'
P P 0.1023 0.0942 'International Tables Vol C Tables 4.2.6.8 and 6.1.1.4'
S S 0.1246 0.1234 'International Tables Vol C Tables 4.2.6.8 and 6.1.1.4'

loop_
_geom_angle_atom_site_label_1
_geom_angle_atom_site_label_2
_geom_angle_atom_site_label_3
_geom_angle
C26 P2 C32 106.85(15)
C26 P2 C20 105.31(15)
C1 P2 C26 116.22(16)
C1 P2 C32 111.48(15)
C1 P2 C20 110.65(14)
C32 P2 C20 105.62(14)
C1 P3 C14 116.49(16)
C1 P3 C8 109.81(14)
C1 P3 C2 111.07(15)
C14 P3 C8 106.01(15)
C14 P3 C2 106.42(15)
C2 P3 C8 106.48(15)
F2 P1 C1 88.64(12)
F2 P1 C44 90.75(12)
F2 P1 C38 90.42(13)
F1 P1 F2 177.84(10)
F1 P1 C1 89.21(12)
F1 P1 C44 90.27(12)
F1 P1 C38 90.89(13)
C1 P1 C44 123.62(15)
C1 P1 C38 121.89(15)
C38 P1 C44 114.49(14)
O1 S1 O2 114.5(2)
O1 S1 C50 103.21(17)
O3 S1 O1 116.2(2)
O3 S1 O2 115.2(3)
O3 S1 C50 102.2(2)
O2 S1 C50 102.62(18)
C31 C26 P2 120.2(3)
C27 C26 P2 120.5(3)
C27 C26 C31 119.3(3)
N1 C51 C52 179.2(7)
C31 C30 H30 120.1
C31 C30 C29 119.8(3)
C29 C30 H30 120.1
C11 C10 H10 120.0
C9 C10 H10 120.0
C9 C10 C11 120.1(3)
C10 C11 H11 120.1
C10 C11 C12 119.9(3)
C12 C11 H11 120.1
C36 C37 H37 119.5
C36 C37 C32 120.9(3)
C32 C37 H37 119.5
C45 C46 H46 119.4
C47 C46 H46 119.4
C47 C46 C45 121.2(3)
C46 C45 H45 120.0
C46 C45 C44 119.9(3)
C44 C45 H45 120.0
C11 C12 H12 119.9
C13 C12 C11 120.1(3)
C13 C12 H12 119.9
C6 C5 H5 119.8
C6 C5 C4 120.4(4)
C4 C5 H5 119.8
C26 C31 H31 119.9
C30 C31 C26 120.3(3)
C30 C31 H31 119.9
C10 C9 H9 119.6
C10 C9 C8 120.8(3)
C8 C9 H9 119.6
C12 C13 H13 119.6
C12 C13 C8 120.8(3)
C8 C13 H13 119.6
C26 C27 H27 119.9
C28 C27 C26 120.1(3)
C28 C27 H27 119.9
P2 C1 P3 124.02(17)
P2 C1 P1 117.73(17)
P3 C1 P1 118.25(18)
C47 C48 H48 119.8
C49 C48 H48 119.8
C49 C48 C47 120.4(3)
C30 C29 H29 119.6
C30 C29 C28 120.8(3)
C28 C29 H29 119.6
C27 C28 H28 120.2
C29 C28 C27 119.7(4)
C29 C28 H28 120.2
C37 C36 H36 120.2
C37 C36 C35 119.6(3)
C35 C36 H36 120.2
C19 C14 P3 121.2(2)
C19 C14 C15 119.7(3)
C15 C14 P3 119.1(3)
C46 C47 C48 119.4(3)
C46 C47 H47 120.3
C48 C47 H47 120.3
C37 C32 P2 119.5(2)
C37 C32 C33 118.7(3)
C33 C32 P2 121.8(3)
C45 C44 P1 121.1(3)
C49 C44 P1 120.3(3)
C49 C44 C45 118.6(3)
C14 C19 H19 119.8
C14 C19 C18 120.4(3)
C18 C19 H19 119.8
C43 C38 P1 120.9(3)
C43 C38 C39 118.6(3)
C39 C38 P1 120.5(3)
C9 C8 P3 119.9(3)
C13 C8 P3 121.8(2)
C13 C8 C9 118.3(3)
C22 C21 H21 119.8
C20 C21 H21 119.8
C20 C21 C22 120.3(3)
C15 C16 H16 119.6
C17 C16 H16 119.6
C17 C16 C15 120.9(3)
C35 C34 H34 119.6
C35 C34 C33 120.9(3)
C33 C34 H34 119.6
C25 C24 H24 119.7
C23 C24 H24 119.7
C23 C24 C25 120.6(3)
C21 C22 H22 119.9
C23 C22 C21 120.2(3)
C23 C22 H22 119.9
C21 C20 P2 120.6(2)
C21 C20 C25 119.6(3)
C25 C20 P2 119.8(2)
C48 C49 C44 120.5(3)
C48 C49 H49 119.8
C44 C49 H49 119.8
C19 C18 H18 120.0
C17 C18 C19 120.0(4)
C17 C18 H18 120.0
C36 C35 H35 119.9
C34 C35 C36 120.3(3)
C34 C35 H35 119.9
C7 C2 P3 121.6(3)
C3 C2 P3 119.7(2)
C3 C2 C7 118.7(3)
C24 C25 C20 119.5(3)
C24 C25 H25 120.2
C20 C25 H25 120.2
C51 C52 H52A 109.5
C51 C52 H52B 109.5
C51 C52 H52C 109.5
H52A C52 H52B 109.5
H52A C52 H52C 109.5
H52B C52 H52C 109.5
C42 C41 H41 120.2
C40 C41 H41 120.2
C40 C41 C42 119.5(4)
F4 C50 S1 112.3(2)
F4 C50 F5 106.7(3)
F5 C50 S1 111.9(2)
F3 C50 S1 112.2(3)
F3 C50 F4 106.6(3)
F3 C50 F5 106.8(3)
C2 C7 H7 120.0
C6 C7 C2 120.1(4)
C6 C7 H7 120.0
C14 C15 H15 120.4
C16 C15 C14 119.1(3)
C16 C15 H15 120.4
C16 C17 C18 119.8(3)
C16 C17 H17 120.1
C18 C17 H17 120.1
C24 C23 C22 119.8(3)
C24 C23 H23 120.1
C22 C23 H23 120.1
C32 C33 H33 120.1
C34 C33 C32 119.7(3)
C34 C33 H33 120.1
C5 C6 C7 120.4(3)
C5 C6 H6 119.8
C7 C6 H6 119.8
C41 C42 H42 119.9
C43 C42 C41 120.2(4)
C43 C42 H42 119.9
C41 C40 H40 119.5
C41 C40 C39 121.0(4)
C39 C40 H40 119.5
C38 C43 H43 119.8
C42 C43 C38 120.5(4)
C42 C43 H43 119.8
C2 C3 H3 119.5
C4 C3 C2 121.0(3)
C4 C3 H3 119.5
C5 C4 H4 120.3
C3 C4 C5 119.4(4)
C3 C4 H4 120.3
C38 C39 H39 119.9
C40 C39 C38 120.2(4)
C40 C39 H39 119.9

loop_
_geom_bond_atom_site_label_1
_geom_bond_atom_site_label_2
_geom_bond_distance
P2 C26 1.812(3)
P2 C1 1.748(3)
P2 C32 1.820(3)
P2 C20 1.826(3)
P3 C1 1.752(3)
P3 C14 1.814(3)
P3 C8 1.820(3)
P3 C2 1.816(3)
P1 F2 1.6818(19)
P1 F1 1.6754(19)
P1 C1 1.791(3)
P1 C44 1.830(3)
P1 C38 1.828(3)
S1 O1 1.434(3)
S1 O3 1.429(4)
S1 O2 1.439(4)
S1 C50 1.817(4)
F4 C50 1.331(4)
F5 C50 1.336(4)
F3 C50 1.328(4)
C26 C31 1.403(5)
C26 C27 1.394(5)
N1 C51 1.151(7)
C51 C52 1.432(9)
C30 H30 0.9500
C30 C31 1.383(5)
C30 C29 1.383(6)
C10 H10 0.9500
C10 C11 1.380(5)
C10 C9 1.380(5)
C11 H11 0.9500
C11 C12 1.386(5)
C37 H37 0.9500
C37 C36 1.382(5)
C37 C32 1.398(5)
C46 H46 0.9500
C46 C45 1.392(5)
C46 C47 1.365(5)
C45 H45 0.9500
C45 C44 1.400(5)
C12 H12 0.9500
C12 C13 1.376(5)
C5 H5 0.9500
C5 C6 1.379(6)
C5 C4 1.393(6)
C31 H31 0.9500
C9 H9 0.9500
C9 C8 1.398(5)
C13 H13 0.9500
C13 C8 1.395(5)
C27 H27 0.9500
C27 C28 1.392(5)
C48 H48 0.9500
C48 C47 1.390(5)
C48 C49 1.387(5)
C29 H29 0.9500
C29 C28 1.385(6)
C28 H28 0.9500
C36 H36 0.9500
C36 C35 1.384(5)
C14 C19 1.381(5)
C14 C15 1.409(4)
C47 H47 0.9500
C32 C33 1.398(4)
C44 C49 1.394(5)
C19 H19 0.9500
C19 C18 1.393(5)
C38 C43 1.392(5)
C38 C39 1.403(5)
C21 H21 0.9500
C21 C22 1.393(4)
C21 C20 1.386(5)
C16 H16 0.9500
C16 C15 1.391(5)
C16 C17 1.381(6)
C34 H34 0.9500
C34 C35 1.371(5)
C34 C33 1.387(5)
C24 H24 0.9500
C24 C25 1.393(4)
C24 C23 1.385(5)
C22 H22 0.9500
C22 C23 1.386(5)
C20 C25 1.403(5)
C49 H49 0.9500
C18 H18 0.9500
C18 C17 1.387(5)
C35 H35 0.9500
C2 C7 1.403(4)
C2 C3 1.399(5)
C25 H25 0.9500
C52 H52A 0.9800
C52 H52B 0.9800
C52 H52C 0.9800
C41 H41 0.9500
C41 C42 1.390(6)
C41 C40 1.373(6)
C7 H7 0.9500
C7 C6 1.392(5)
C15 H15 0.9500
C17 H17 0.9500
C23 H23 0.9500
C33 H33 0.9500
C6 H6 0.9500
C42 H42 0.9500
C42 C43 1.389(5)
C40 H40 0.9500
C40 C39 1.381(5)
C43 H43 0.9500
C3 H3 0.9500
C3 C4 1.389(5)
C4 H4 0.9500
C39 H39 0.9500

loop_
_geom_torsion_atom_site_label_1
_geom_torsion_atom_site_label_2
_geom_torsion_atom_site_label_3
_geom_torsion_atom_site_label_4
_geom_torsion
P2 C26 C31 C30 177.6(2)
P2 C26 C27 C28 -177.6(3)
P2 C32 C33 C34 -178.7(3)
P2 C20 C25 C24 -178.6(3)
P3 C14 C19 C18 176.2(3)
P3 C14 C15 C16 -175.6(3)
P3 C2 C7 C6 -180.0(3)
P3 C2 C3 C4 178.8(3)
P1 C44 C49 C48 177.7(3)
P1 C38 C43 C42 175.9(3)
P1 C38 C39 C40 -177.8(3)
F2 P1 C1 P2 29.02(19)
F2 P1 C1 P3 -150.88(19)
F2 P1 C44 C45 21.2(3)
F2 P1 C44 C49 -157.8(3)
F2 P1 C38 C43 -156.0(3)
F2 P1 C38 C39 21.9(3)
F1 P1 C1 P2 -151.19(19)
F1 P1 C1 P3 28.92(19)
F1 P1 C44 C45 -156.9(3)
F1 P1 C44 C49 24.1(3)
F1 P1 C38 C43 22.2(3)
F1 P1 C38 C39 -159.8(3)
O1 S1 C50 F4 56.3(3)
O1 S1 C50 F5 176.2(3)
O1 S1 C50 F3 -63.7(3)
O3 S1 C50 F4 177.2(3)
O3 S1 C50 F5 -62.8(3)
O3 S1 C50 F3 57.2(3)
O2 S1 C50 F4 -63.0(3)
O2 S1 C50 F5 56.9(3)
O2 S1 C50 F3 176.9(3)
C26 P2 C1 P3 96.7(2)
C26 P2 C1 P1 -83.2(2)
C26 P2 C32 C37 -178.7(2)
C26 P2 C32 C33 1.1(3)
C26 P2 C20 C21 -9.2(3)
C26 P2 C20 C25 169.5(3)
C26 C27 C28 C29 0.1(5)
C30 C29 C28 C27 -1.0(6)
C10 C11 C12 C13 -0.8(5)
C10 C9 C8 P3 179.7(3)
C10 C9 C8 C13 -1.5(5)
C11 C10 C9 C8 -0.3(5)
C11 C12 C13 C8 -1.0(5)
C37 C36 C35 C34 0.1(5)
C37 C32 C33 C34 1.1(5)
C46 C45 C44 P1 -179.4(3)
C46 C45 C44 C49 -0.4(5)
C45 C46 C47 C48 -0.9(5)
C45 C44 C49 C48 -1.2(5)
C12 C13 C8 P3 -179.1(3)
C12 C13 C8 C9 2.2(5)
C31 C26 C27 C28 0.8(5)
C31 C30 C29 C28 1.0(5)
C9 C10 C11 C12 1.5(5)
C27 C26 C31 C30 -0.8(5)
C1 P2 C26 C31 -178.5(2)
C1 P2 C26 C27 -0.1(3)
C1 P2 C32 C37 53.3(3)
C1 P2 C32 C33 -126.9(3)
C1 P2 C20 C21 117.1(3)
C1 P2 C20 C25 -64.2(3)
C1 P3 C14 C19 -1.1(3)
C1 P3 C14 C15 176.0(2)
C1 P3 C8 C9 58.3(3)
C1 P3 C8 C13 -120.4(3)
C1 P3 C2 C7 121.6(3)
C1 P3 C2 C3 -58.1(3)
C1 P1 C44 C45 -67.7(3)
C1 P1 C44 C49 113.4(3)
C1 P1 C38 C43 -67.4(3)
C1 P1 C38 C39 110.6(3)
C29 C30 C31 C26 -0.1(5)
C36 C37 C32 P2 179.2(2)
C36 C37 C32 C33 -0.6(5)
C14 P3 C1 P2 98.6(2)
C14 P3 C1 P1 -81.5(2)
C14 P3 C8 C9 -175.1(2)
C14 P3 C8 C13 6.2(3)
C14 P3 C2 C7 -6.1(3)
C14 P3 C2 C3 174.2(3)
C14 C19 C18 C17 -1.2(5)
C47 C46 C45 C44 1.5(5)
C47 C48 C49 C44 1.8(5)
C32 P2 C26 C31 56.4(3)
C32 P2 C26 C27 -125.3(3)
C32 P2 C1 P3 -140.5(2)
C32 P2 C1 P1 39.6(2)
C32 P2 C20 C21 -122.1(3)
C32 P2 C20 C25 56.6(3)
C32 C37 C36 C35 0.0(5)
C44 P1 C1 P2 119.0(2)
C44 P1 C1 P3 -60.9(3)
C44 P1 C38 C43 112.9(3)
C44 P1 C38 C39 -69.1(3)
C19 C14 C15 C16 1.6(5)
C19 C18 C17 C16 2.7(5)
C38 P1 C1 P2 -60.6(3)
C38 P1 C1 P3 119.5(2)
C38 P1 C44 C45 112.0(3)
C38 P1 C44 C49 -67.0(3)
C8 P3 C1 P2 -140.9(2)
C8 P3 C1 P1 39.0(2)
C8 P3 C14 C19 -123.6(3)
C8 P3 C14 C15 53.5(3)
C8 P3 C2 C7 -118.9(3)
C8 P3 C2 C3 61.4(3)
C21 C22 C23 C24 0.7(5)
C21 C20 C25 C24 0.1(5)
C22 C21 C20 P2 178.2(3)
C22 C21 C20 C25 -0.5(5)
C20 P2 C26 C31 -55.7(3)
C20 P2 C26 C27 122.7(3)
C20 P2 C1 P3 -23.3(3)
C20 P2 C1 P1 156.83(18)
C20 P2 C32 C37 -66.9(3)
C20 P2 C32 C33 112.9(3)
C20 C21 C22 C23 0.1(5)
C49 C48 C47 C46 -0.8(5)
C35 C34 C33 C32 -0.9(5)
C2 P3 C1 P2 -23.4(3)
C2 P3 C1 P1 156.47(19)
C2 P3 C14 C19 123.3(3)
C2 P3 C14 C15 -59.6(3)
C2 P3 C8 C9 -62.1(3)
C2 P3 C8 C13 119.3(3)
C2 C7 C6 C5 1.3(6)
C2 C3 C4 C5 1.0(6)
C25 C24 C23 C22 -1.2(5)
C41 C42 C43 C38 2.6(6)
C41 C40 C39 C38 1.2(6)
C7 C2 C3 C4 -0.9(5)
C15 C14 C19 C18 -1.0(5)
C15 C16 C17 C18 -2.1(5)
C17 C16 C15 C14 -0.1(5)
C23 C24 C25 C20 0.8(5)
C33 C34 C35 C36 0.3(5)
C6 C5 C4 C3 0.0(6)
C42 C41 C40 C39 -0.7(6)
C40 C41 C42 C43 -1.1(6)
C43 C38 C39 C40 0.3(5)
C3 C2 C7 C6 -0.3(5)
C4 C5 C6 C7 -1.1(6)
C39 C38 C43 C42 -2.1(5)
